data_4301675
loop_
_publ_author_name
'Matthew T. Whited'
'Neal P. Mankad'
'Yunho Lee'
'Paul F. Oblad'
'Jonas C. Peters'

_publ_contact_author_address
;Department of Chemistry
Massachusetts Institute of Technology
Cambridge, MA 02139
USA
;
_publ_contact_author_email jcpeters@mit.edu
_publ_contact_author_name 'Jonas C. Peters'
_publ_section_title
;
Dinitrogen Complexes Supported by Tris(phosphino)silyl Ligands
;
_journal_name_full 'Inorganic Chemistry'
_journal_page_first 2507
_journal_page_last 2517
_journal_paper_doi 10.1021/ic801855y
_journal_volume 48
_journal_year 2009
_chemical_formula_sum 'C36 H54 Cl Co P3 Si'
_chemical_formula_weight 702.17
_chemical_name_common '[SiPiPr3]CoCl'
_chemical_name_systematic
; 
 ? 
;
_space_group_IT_number 61
_symmetry_cell_setting orthorhombic
_symmetry_space_group_name_Hall '-P 2ac 2ab'
_symmetry_space_group_name_H-M 'P b c a'
_atom_sites_solution_hydrogens geom
_atom_sites_solution_primary direct
_atom_sites_solution_secondary difmap
_audit_creation_method SHELXL-97
_cell_angle_alpha 90.00
_cell_angle_beta 90.00
_cell_angle_gamma 90.00
_cell_formula_units_Z 8
_cell_length_a 16.149(5)
_cell_length_b 17.085(4)
_cell_length_c 25.497(6)
_cell_measurement_reflns_used 4416
_cell_measurement_temperature 100(2)
_cell_measurement_theta_max 31.95
_cell_measurement_theta_min 2.36
_cell_volume 7035(3)
_computing_cell_refinement 'Bruker SMART'
_computing_data_collection 'Bruker SMART'
_computing_data_reduction 'Bruker SAINT'
_computing_molecular_graphics 'Bruker SHELXTL'
_computing_publication_material 'Bruker SHELXTL'
_computing_structure_refinement 'SHELXL-97 (Sheldrick, 1997)'
_computing_structure_solution 'SHELXS-97 (Sheldrick, 1990)'
_diffrn_ambient_temperature 100(2)
_diffrn_measured_fraction_theta_full 1.000
_diffrn_measured_fraction_theta_max 0.803
_diffrn_measurement_device_type 'CCD area detector'
_diffrn_measurement_method 'omega scans'
_diffrn_radiation_monochromator graphite
_diffrn_radiation_source 'normal-focus sealed tube'
_diffrn_radiation_type MoK\a
_diffrn_radiation_wavelength 0.71073
_diffrn_reflns_av_R_equivalents 0.1087
_diffrn_reflns_av_sigmaI/netI 0.0951
_diffrn_reflns_limit_h_max 21
_diffrn_reflns_limit_h_min -21
_diffrn_reflns_limit_k_max 24
_diffrn_reflns_limit_k_min -22
_diffrn_reflns_limit_l_max 33
_diffrn_reflns_limit_l_min -38
_diffrn_reflns_number 48147
_diffrn_reflns_theta_full 26.40
_diffrn_reflns_theta_max 33.24
_diffrn_reflns_theta_min 1.60
_exptl_absorpt_coefficient_mu 0.759
_exptl_absorpt_correction_type none
_exptl_crystal_colour red
_exptl_crystal_density_diffrn 1.326
_exptl_crystal_density_method 'not measured'
_exptl_crystal_description blade
_exptl_crystal_F_000 2984
_exptl_crystal_size_max 0.37
_exptl_crystal_size_mid 0.13
_exptl_crystal_size_min 0.092
_refine_diff_density_max 0.955
_refine_diff_density_min -0.938
_refine_diff_density_rms 0.121
_refine_ls_extinction_method none
_refine_ls_goodness_of_fit_ref 1.308
_refine_ls_hydrogen_treatment constr
_refine_ls_matrix_type full
_refine_ls_number_parameters 391
_refine_ls_number_reflns 10864
_refine_ls_number_restraints 0
_refine_ls_restrained_S_all 1.308
_refine_ls_R_factor_all 0.1014
_refine_ls_R_factor_gt 0.0546
_refine_ls_shift/su_max 0.001
_refine_ls_shift/su_mean 0.000
_refine_ls_structure_factor_coef Fsqd
_refine_ls_weighting_details 'calc w=1/[\s^2^(Fo^2^)+(0.0000P)^2^+0.0000P] where P=(Fo^2^+2Fc^2^)/3'
_refine_ls_weighting_scheme calc
_refine_ls_wR_factor_gt 0.0877
_refine_ls_wR_factor_ref 0.0955
_reflns_number_gt 6534
_reflns_number_total 10864
_reflns_threshold_expression >2sigma(I)
_cod_data_source_file ic801855y_si_001_02.cif
_cod_data_source_block mtw57
_cod_depositor_comments
;
The following automatic conversions were performed:
'_symmetry_cell_setting' value 'Orthorhombic' changed to 'orthorhombic'
according to '/home/saulius/struct/CIF-dictionaries/cif_core.dic'
dictionary named 'cif_core.dic' version 2.4.1 from 2010-06-29.

Automatic conversion script
Id: cif_fix_enum 1527 2010-12-29 10:47:43Z saulius 
;
_cod_database_code 4301675

loop_
_symmetry_equiv_pos_as_xyz
'x, y, z'
'-x+1/2, -y, z+1/2'
'-x, y+1/2, -z+1/2'
'x+1/2, -y+1/2, -z'
'-x, -y, -z'
'x-1/2, y, -z-1/2'
'x, -y-1/2, z-1/2'
'-x-1/2, y-1/2, z'

loop_
_atom_site_label
_atom_site_type_symbol
_atom_site_fract_x
_atom_site_fract_y
_atom_site_fract_z
_atom_site_U_iso_or_equiv
_atom_site_adp_type
_atom_site_occupancy
_atom_site_symmetry_multiplicity
_atom_site_calc_flag
_atom_site_refinement_flags
_atom_site_disorder_assembly
_atom_site_disorder_group
Co1 Co 0.01493(2) 0.174932(19) 0.360484(13) 0.01175(8) Uani 1 1 d . . .
Si1 Si 0.12222(4) 0.25604(4) 0.36774(3) 0.01186(15) Uani 1 1 d . . .
P1 P -0.05768(4) 0.28292(4) 0.39623(3) 0.01292(14) Uani 1 1 d . . .
P2 P 0.03537(4) 0.19292(4) 0.27171(2) 0.01231(14) Uani 1 1 d . . .
P3 P 0.10375(4) 0.08807(4) 0.39786(2) 0.01244(14) Uani 1 1 d . . .
Cl1 Cl -0.09275(4) 0.08601(3) 0.36130(2) 0.01542(13) Uani 1 1 d . . .
C1 C 0.10089(15) 0.32826(13) 0.42289(9) 0.0133(5) Uani 1 1 d . . .
C2 C 0.16157(16) 0.36689(14) 0.45273(10) 0.0164(6) Uani 1 1 d . . .
H2 H 0.2179 0.3643 0.4422 0.020 Uiso 1 1 calc R . .
C3 C 0.14029(17) 0.40891(14) 0.49746(10) 0.0178(6) Uani 1 1 d . . .
H3 H 0.1819 0.4344 0.5175 0.021 Uiso 1 1 calc R . .
C4 C 0.05791(17) 0.41344(14) 0.51261(10) 0.0195(6) Uani 1 1 d . . .
H4 H 0.0433 0.4415 0.5434 0.023 Uiso 1 1 calc R . .
C5 C -0.00342(16) 0.37726(14) 0.48313(10) 0.0166(6) Uani 1 1 d . . .
H5 H -0.0598 0.3817 0.4934 0.020 Uiso 1 1 calc R . .
C6 C 0.01763(15) 0.33419(13) 0.43828(9) 0.0134(5) Uani 1 1 d . . .
C7 C 0.13619(15) 0.31228(14) 0.30424(9) 0.0127(5) Uani 1 1 d . . .
C8 C 0.18354(16) 0.38034(14) 0.29857(10) 0.0173(6) Uani 1 1 d . . .
H8 H 0.2164 0.3981 0.3271 0.021 Uiso 1 1 calc R . .
C9 C 0.18336(17) 0.42226(15) 0.25204(11) 0.0210(6) Uani 1 1 d . . .
H9 H 0.2169 0.4676 0.2486 0.025 Uiso 1 1 calc R . .
C10 C 0.13424(16) 0.39814(15) 0.21040(10) 0.0211(6) Uani 1 1 d . . .
H10 H 0.1328 0.4279 0.1789 0.025 Uiso 1 1 calc R . .
C11 C 0.08732(16) 0.33053(14) 0.21491(10) 0.0174(6) Uani 1 1 d . . .
H11 H 0.0542 0.3136 0.1863 0.021 Uiso 1 1 calc R . .
C12 C 0.08847(15) 0.28713(13) 0.26131(9) 0.0124(5) Uani 1 1 d . . .
C13 C 0.22155(15) 0.20147(14) 0.38407(9) 0.0136(5) Uani 1 1 d . . .
C14 C 0.30145(15) 0.23333(14) 0.38777(9) 0.0146(5) Uani 1 1 d . . .
H14 H 0.3091 0.2877 0.3817 0.018 Uiso 1 1 calc R . .
C15 C 0.36922(16) 0.18742(15) 0.40008(9) 0.0173(6) Uani 1 1 d . . .
H15 H 0.4224 0.2105 0.4038 0.021 Uiso 1 1 calc R . .
C16 C 0.35895(16) 0.10717(15) 0.40703(9) 0.0184(6) Uani 1 1 d . . .
H16 H 0.4057 0.0751 0.4140 0.022 Uiso 1 1 calc R . .
C17 C 0.28137(15) 0.07420(14) 0.40377(9) 0.0150(5) Uani 1 1 d . . .
H17 H 0.2750 0.0194 0.4086 0.018 Uiso 1 1 calc R . .
C18 C 0.21224(15) 0.12025(14) 0.39344(9) 0.0132(5) Uani 1 1 d . . .
C19 C -0.14335(15) 0.25534(15) 0.44171(9) 0.0160(6) Uani 1 1 d . . .
H19 H -0.1579 0.3031 0.4624 0.019 Uiso 1 1 calc R . .
C20 C -0.22133(15) 0.23043(15) 0.41175(10) 0.0203(6) Uani 1 1 d . . .
H20A H -0.2100 0.1822 0.3922 0.030 Uiso 1 1 calc R . .
H20B H -0.2373 0.2719 0.3872 0.030 Uiso 1 1 calc R . .
H20C H -0.2665 0.2213 0.4366 0.030 Uiso 1 1 calc R . .
C21 C -0.11624(17) 0.19237(15) 0.48095(10) 0.0208(6) Uani 1 1 d . . .
H21A H -0.1624 0.1800 0.5044 0.031 Uiso 1 1 calc R . .
H21B H -0.0694 0.2118 0.5016 0.031 Uiso 1 1 calc R . .
H21C H -0.0996 0.1451 0.4619 0.031 Uiso 1 1 calc R . .
C22 C -0.10738(15) 0.36844(14) 0.36137(10) 0.0165(5) Uani 1 1 d . . .
H22 H -0.1454 0.3459 0.3344 0.020 Uiso 1 1 calc R . .
C23 C -0.04357(16) 0.41786(15) 0.33187(10) 0.0224(6) Uani 1 1 d . . .
H23A H -0.0722 0.4574 0.3107 0.034 Uiso 1 1 calc R . .
H23B H -0.0107 0.3840 0.3089 0.034 Uiso 1 1 calc R . .
H23C H -0.0069 0.4438 0.3571 0.034 Uiso 1 1 calc R . .
C24 C -0.16023(17) 0.42241(14) 0.39620(11) 0.0222(6) Uani 1 1 d . . .
H24A H -0.1249 0.4472 0.4226 0.033 Uiso 1 1 calc R . .
H24B H -0.2033 0.3915 0.4137 0.033 Uiso 1 1 calc R . .
H24C H -0.1862 0.4628 0.3745 0.033 Uiso 1 1 calc R . .
C25 C -0.05873(15) 0.19587(14) 0.23012(9) 0.0142(5) Uani 1 1 d . . .
H25 H -0.0419 0.2139 0.1944 0.017 Uiso 1 1 calc R . .
C26 C -0.09508(16) 0.11311(14) 0.22485(10) 0.0185(6) Uani 1 1 d . . .
H26A H -0.1071 0.0921 0.2598 0.028 Uiso 1 1 calc R . .
H26B H -0.0550 0.0791 0.2071 0.028 Uiso 1 1 calc R . .
H26C H -0.1463 0.1153 0.2043 0.028 Uiso 1 1 calc R . .
C27 C -0.12280(15) 0.25295(15) 0.25103(10) 0.0181(6) Uani 1 1 d . . .
H27A H -0.1697 0.2556 0.2267 0.027 Uiso 1 1 calc R . .
H27B H -0.0978 0.3050 0.2545 0.027 Uiso 1 1 calc R . .
H27C H -0.1423 0.2351 0.2854 0.027 Uiso 1 1 calc R . .
C28 C 0.10243(15) 0.12724(14) 0.23030(9) 0.0145(5) Uani 1 1 d . . .
H28 H 0.0842 0.0722 0.2370 0.017 Uiso 1 1 calc R . .
C29 C 0.19307(15) 0.13321(14) 0.24777(10) 0.0174(6) Uani 1 1 d . . .
H29A H 0.2262 0.0941 0.2290 0.026 Uiso 1 1 calc R . .
H29B H 0.1968 0.1236 0.2856 0.026 Uiso 1 1 calc R . .
H29C H 0.2142 0.1857 0.2399 0.026 Uiso 1 1 calc R . .
C30 C 0.09795(17) 0.14050(15) 0.17054(9) 0.0194(6) Uani 1 1 d . . .
H30A H 0.1154 0.1941 0.1624 0.029 Uiso 1 1 calc R . .
H30B H 0.0409 0.1325 0.1585 0.029 Uiso 1 1 calc R . .
H30C H 0.1347 0.1033 0.1528 0.029 Uiso 1 1 calc R . .
C31 C 0.10604(16) -0.01812(13) 0.37939(9) 0.0144(5) Uani 1 1 d . . .
H31 H 0.1591 -0.0405 0.3929 0.017 Uiso 1 1 calc R . .
C32 C 0.03492(16) -0.06592(14) 0.40342(10) 0.0209(6) Uani 1 1 d . . .
H32A H -0.0181 -0.0460 0.3904 0.031 Uiso 1 1 calc R . .
H32B H 0.0366 -0.0612 0.4417 0.031 Uiso 1 1 calc R . .
H32C H 0.0410 -0.1210 0.3935 0.031 Uiso 1 1 calc R . .
C33 C 0.10592(17) -0.02854(15) 0.32003(10) 0.0200(6) Uani 1 1 d . . .
H33A H 0.1116 -0.0842 0.3115 0.030 Uiso 1 1 calc R . .
H33B H 0.1524 0.0005 0.3048 0.030 Uiso 1 1 calc R . .
H33C H 0.0538 -0.0086 0.3056 0.030 Uiso 1 1 calc R . .
C34 C 0.09391(16) 0.08112(14) 0.47136(9) 0.0147(5) Uani 1 1 d . . .
H34 H 0.0357 0.0647 0.4791 0.018 Uiso 1 1 calc R . .
C35 C 0.10722(17) 0.16096(14) 0.49821(10) 0.0207(6) Uani 1 1 d . . .
H35A H 0.0950 0.1563 0.5357 0.031 Uiso 1 1 calc R . .
H35B H 0.0703 0.1999 0.4824 0.031 Uiso 1 1 calc R . .
H35C H 0.1649 0.1775 0.4935 0.031 Uiso 1 1 calc R . .
C36 C 0.15110(17) 0.02176(15) 0.49815(10) 0.0197(6) Uani 1 1 d . . .
H36A H 0.2081 0.0413 0.4975 0.030 Uiso 1 1 calc R . .
H36B H 0.1483 -0.0283 0.4795 0.030 Uiso 1 1 calc R . .
H36C H 0.1335 0.0143 0.5346 0.030 Uiso 1 1 calc R . .

loop_
_atom_site_aniso_label
_atom_site_aniso_U_11
_atom_site_aniso_U_22
_atom_site_aniso_U_33
_atom_site_aniso_U_23
_atom_site_aniso_U_13
_atom_site_aniso_U_12
Co1 0.01307(17) 0.00963(16) 0.01256(17) 0.00083(13) 0.00075(14) -0.00032(15)
Si1 0.0134(4) 0.0105(3) 0.0117(3) -0.0001(3) -0.0002(3) -0.0008(3)
P1 0.0148(3) 0.0103(3) 0.0136(3) -0.0004(3) 0.0005(3) -0.0008(3)
P2 0.0134(3) 0.0111(3) 0.0124(3) 0.0006(3) -0.0007(3) -0.0013(3)
P3 0.0141(3) 0.0104(3) 0.0129(3) 0.0008(3) 0.0001(3) -0.0001(3)
Cl1 0.0162(3) 0.0119(3) 0.0182(3) -0.0018(3) 0.0021(3) -0.0033(3)
C1 0.0209(14) 0.0066(11) 0.0125(12) 0.0011(9) -0.0028(10) 0.0006(11)
C2 0.0160(14) 0.0147(13) 0.0185(14) 0.0021(11) 0.0015(11) 0.0005(11)
C3 0.0225(15) 0.0120(13) 0.0188(14) -0.0017(11) -0.0031(11) -0.0037(12)
C4 0.0291(16) 0.0137(13) 0.0156(14) -0.0042(11) 0.0031(11) -0.0028(13)
C5 0.0178(14) 0.0151(13) 0.0168(13) 0.0003(10) 0.0023(11) 0.0001(12)
C6 0.0170(13) 0.0072(12) 0.0159(13) 0.0019(10) 0.0001(10) -0.0023(11)
C7 0.0117(13) 0.0111(12) 0.0153(13) 0.0004(10) 0.0022(10) 0.0034(11)
C8 0.0172(14) 0.0140(13) 0.0206(14) 0.0006(11) -0.0027(11) -0.0007(12)
C9 0.0236(16) 0.0124(13) 0.0271(16) 0.0065(11) -0.0026(12) -0.0045(12)
C10 0.0228(15) 0.0188(14) 0.0218(15) 0.0095(11) 0.0001(12) -0.0008(12)
C11 0.0192(14) 0.0168(13) 0.0161(13) 0.0009(11) -0.0020(11) 0.0001(12)
C12 0.0117(13) 0.0095(12) 0.0159(13) 0.0012(10) 0.0010(10) 0.0022(11)
C13 0.0154(13) 0.0181(13) 0.0073(12) -0.0008(10) -0.0011(9) -0.0025(11)
C14 0.0168(14) 0.0153(13) 0.0116(13) -0.0023(10) 0.0028(10) -0.0013(11)
C15 0.0136(13) 0.0219(14) 0.0164(13) -0.0043(11) 0.0004(10) -0.0040(12)
C16 0.0186(15) 0.0237(15) 0.0129(13) -0.0014(11) -0.0006(11) 0.0069(12)
C17 0.0185(14) 0.0133(13) 0.0133(13) 0.0002(10) -0.0001(10) 0.0008(11)
C18 0.0165(14) 0.0137(12) 0.0093(12) 0.0007(10) 0.0028(10) -0.0005(11)
C19 0.0168(14) 0.0146(13) 0.0165(13) -0.0039(11) 0.0042(11) -0.0009(11)
C20 0.0165(14) 0.0200(15) 0.0245(15) -0.0041(12) 0.0034(11) -0.0036(12)
C21 0.0252(16) 0.0179(14) 0.0192(14) 0.0000(11) 0.0053(11) -0.0032(12)
C22 0.0191(14) 0.0104(12) 0.0200(14) -0.0013(10) -0.0004(11) 0.0013(11)
C23 0.0249(16) 0.0149(14) 0.0273(16) 0.0030(12) 0.0037(12) 0.0047(13)
C24 0.0254(16) 0.0133(14) 0.0278(16) -0.0004(12) 0.0010(12) 0.0028(12)
C25 0.0139(13) 0.0160(13) 0.0129(12) 0.0012(10) -0.0012(10) -0.0028(11)
C26 0.0189(14) 0.0198(14) 0.0167(14) -0.0019(11) -0.0017(11) -0.0043(12)
C27 0.0165(14) 0.0208(14) 0.0171(13) 0.0004(11) -0.0056(11) -0.0026(12)
C28 0.0172(14) 0.0117(12) 0.0147(13) -0.0018(10) 0.0005(11) -0.0007(11)
C29 0.0156(14) 0.0170(14) 0.0197(14) -0.0011(11) 0.0011(11) -0.0001(12)
C30 0.0226(15) 0.0183(14) 0.0173(14) -0.0001(11) 0.0007(11) 0.0026(12)
C31 0.0187(14) 0.0086(12) 0.0157(13) 0.0003(10) 0.0008(11) 0.0017(11)
C32 0.0313(17) 0.0124(13) 0.0188(14) 0.0009(11) -0.0011(12) -0.0023(12)
C33 0.0280(16) 0.0118(13) 0.0201(14) -0.0004(11) 0.0023(12) -0.0006(12)
C34 0.0174(14) 0.0139(13) 0.0129(13) 0.0010(10) 0.0022(10) -0.0012(11)
C35 0.0281(16) 0.0190(14) 0.0150(13) 0.0005(11) 0.0028(12) -0.0010(13)
C36 0.0280(16) 0.0173(14) 0.0139(14) 0.0041(11) 0.0005(12) 0.0031(12)

loop_
_atom_type_symbol
_atom_type_description
_atom_type_scat_dispersion_real
_atom_type_scat_dispersion_imag
_atom_type_scat_source
C C 0.0033 0.0016 'International Tables Vol C Tables 4.2.6.8 and 6.1.1.4'
H H 0.0000 0.0000 'International Tables Vol C Tables 4.2.6.8 and 6.1.1.4'
Si Si 0.0817 0.0704 'International Tables Vol C Tables 4.2.6.8 and 6.1.1.4'
P P 0.1023 0.0942 'International Tables Vol C Tables 4.2.6.8 and 6.1.1.4'
Cl Cl 0.1484 0.1585 'International Tables Vol C Tables 4.2.6.8 and 6.1.1.4'
Co Co 0.3494 0.9721 'International Tables Vol C Tables 4.2.6.8 and 6.1.1.4'

loop_
_geom_angle_atom_site_label_1
_geom_angle_atom_site_label_2
_geom_angle_atom_site_label_3
_geom_angle
_geom_angle_site_symmetry_1
_geom_angle_site_symmetry_3
_geom_angle_publ_flag
Si1 Co1 P3 83.13(3) . . ?
Si1 Co1 P2 83.53(3) . . ?
P3 Co1 P2 114.07(3) . . ?
Si1 Co1 Cl1 174.16(3) . . ?
P3 Co1 Cl1 92.40(3) . . ?
P2 Co1 Cl1 101.78(3) . . ?
Si1 Co1 P1 82.45(3) . . ?
P3 Co1 P1 131.26(3) . . ?
P2 Co1 P1 110.16(3) . . ?
Cl1 Co1 P1 97.83(3) . . ?
C7 Si1 C13 109.58(11) . . ?
C7 Si1 C1 108.91(11) . . ?
C13 Si1 C1 107.99(11) . . ?
C7 Si1 Co1 109.70(8) . . ?
C13 Si1 Co1 111.69(8) . . ?
C1 Si1 Co1 108.92(8) . . ?
C6 P1 C19 104.35(11) . . ?
C6 P1 C22 100.74(11) . . ?
C19 P1 C22 99.95(11) . . ?
C6 P1 Co1 105.51(8) . . ?
C19 P1 Co1 114.18(8) . . ?
C22 P1 Co1 129.17(8) . . ?
C12 P2 C25 105.98(11) . . ?
C12 P2 C28 99.91(11) . . ?
C25 P2 C28 99.61(11) . . ?
C12 P2 Co1 108.90(8) . . ?
C25 P2 Co1 116.58(8) . . ?
C28 P2 Co1 123.56(8) . . ?
C18 P3 C31 104.78(11) . . ?
C18 P3 C34 99.22(11) . . ?
C31 P3 C34 100.98(11) . . ?
C18 P3 Co1 112.34(8) . . ?
C31 P3 Co1 122.60(8) . . ?
C34 P3 Co1 113.88(8) . . ?
C6 C1 C2 118.9(2) . . ?
C6 C1 Si1 115.25(17) . . ?
C2 C1 Si1 125.35(19) . . ?
C3 C2 C1 120.9(2) . . ?
C3 C2 H2 119.5 . . ?
C1 C2 H2 119.5 . . ?
C4 C3 C2 119.6(2) . . ?
C4 C3 H3 120.2 . . ?
C2 C3 H3 120.2 . . ?
C3 C4 C5 120.6(2) . . ?
C3 C4 H4 119.7 . . ?
C5 C4 H4 119.7 . . ?
C4 C5 C6 120.2(2) . . ?
C4 C5 H5 119.9 . . ?
C6 C5 H5 119.9 . . ?
C5 C6 C1 119.9(2) . . ?
C5 C6 P1 124.3(2) . . ?
C1 C6 P1 115.80(18) . . ?
C8 C7 C12 118.2(2) . . ?
C8 C7 Si1 125.06(19) . . ?
C12 C7 Si1 116.40(18) . . ?
C9 C8 C7 121.1(2) . . ?
C9 C8 H8 119.4 . . ?
C7 C8 H8 119.4 . . ?
C8 C9 C10 120.2(2) . . ?
C8 C9 H9 119.9 . . ?
C10 C9 H9 119.9 . . ?
C11 C10 C9 119.7(2) . . ?
C11 C10 H10 120.1 . . ?
C9 C10 H10 120.1 . . ?
C10 C11 C12 120.4(2) . . ?
C10 C11 H11 119.8 . . ?
C12 C11 H11 119.8 . . ?
C11 C12 C7 120.3(2) . . ?
C11 C12 P2 125.42(19) . . ?
C7 C12 P2 114.20(18) . . ?
C14 C13 C18 117.8(2) . . ?
C14 C13 Si1 126.87(19) . . ?
C18 C13 Si1 115.33(18) . . ?
C15 C14 C13 121.5(2) . . ?
C15 C14 H14 119.2 . . ?
C13 C14 H14 119.2 . . ?
C14 C15 C16 119.5(2) . . ?
C14 C15 H15 120.2 . . ?
C16 C15 H15 120.2 . . ?
C17 C16 C15 120.3(2) . . ?
C17 C16 H16 119.9 . . ?
C15 C16 H16 119.9 . . ?
C16 C17 C18 120.7(2) . . ?
C16 C17 H17 119.6 . . ?
C18 C17 H17 119.6 . . ?
C17 C18 C13 120.1(2) . . ?
C17 C18 P3 125.72(19) . . ?
C13 C18 P3 113.84(18) . . ?
C21 C19 C20 111.4(2) . . ?
C21 C19 P1 111.79(18) . . ?
C20 C19 P1 111.68(17) . . ?
C21 C19 H19 107.2 . . ?
C20 C19 H19 107.2 . . ?
P1 C19 H19 107.2 . . ?
C19 C20 H20A 109.5 . . ?
C19 C20 H20B 109.5 . . ?
H20A C20 H20B 109.5 . . ?
C19 C20 H20C 109.5 . . ?
H20A C20 H20C 109.5 . . ?
H20B C20 H20C 109.5 . . ?
C19 C21 H21A 109.5 . . ?
C19 C21 H21B 109.5 . . ?
H21A C21 H21B 109.5 . . ?
C19 C21 H21C 109.5 . . ?
H21A C21 H21C 109.5 . . ?
H21B C21 H21C 109.5 . . ?
C23 C22 C24 109.1(2) . . ?
C23 C22 P1 111.84(17) . . ?
C24 C22 P1 115.32(18) . . ?
C23 C22 H22 106.7 . . ?
C24 C22 H22 106.7 . . ?
P1 C22 H22 106.7 . . ?
C22 C23 H23A 109.5 . . ?
C22 C23 H23B 109.5 . . ?
H23A C23 H23B 109.5 . . ?
C22 C23 H23C 109.5 . . ?
H23A C23 H23C 109.5 . . ?
H23B C23 H23C 109.5 . . ?
C22 C24 H24A 109.5 . . ?
C22 C24 H24B 109.5 . . ?
H24A C24 H24B 109.5 . . ?
C22 C24 H24C 109.5 . . ?
H24A C24 H24C 109.5 . . ?
H24B C24 H24C 109.5 . . ?
C27 C25 C26 111.2(2) . . ?
C27 C25 P2 112.04(16) . . ?
C26 C25 P2 109.76(16) . . ?
C27 C25 H25 107.9 . . ?
C26 C25 H25 107.9 . . ?
P2 C25 H25 107.9 . . ?
C25 C26 H26A 109.5 . . ?
C25 C26 H26B 109.5 . . ?
H26A C26 H26B 109.5 . . ?
C25 C26 H26C 109.5 . . ?
H26A C26 H26C 109.5 . . ?
H26B C26 H26C 109.5 . . ?
C25 C27 H27A 109.5 . . ?
C25 C27 H27B 109.5 . . ?
H27A C27 H27B 109.5 . . ?
C25 C27 H27C 109.5 . . ?
H27A C27 H27C 109.5 . . ?
H27B C27 H27C 109.5 . . ?
C29 C28 C30 108.8(2) . . ?
C29 C28 P2 110.27(16) . . ?
C30 C28 P2 116.07(17) . . ?
C29 C28 H28 107.1 . . ?
C30 C28 H28 107.1 . . ?
P2 C28 H28 107.1 . . ?
C28 C29 H29A 109.5 . . ?
C28 C29 H29B 109.5 . . ?
H29A C29 H29B 109.5 . . ?
C28 C29 H29C 109.5 . . ?
H29A C29 H29C 109.5 . . ?
H29B C29 H29C 109.5 . . ?
C28 C30 H30A 109.5 . . ?
C28 C30 H30B 109.5 . . ?
H30A C30 H30B 109.5 . . ?
C28 C30 H30C 109.5 . . ?
H30A C30 H30C 109.5 . . ?
H30B C30 H30C 109.5 . . ?
C33 C31 C32 109.5(2) . . ?
C33 C31 P3 111.26(16) . . ?
C32 C31 P3 113.54(17) . . ?
C33 C31 H31 107.4 . . ?
C32 C31 H31 107.4 . . ?
P3 C31 H31 107.4 . . ?
C31 C32 H32A 109.5 . . ?
C31 C32 H32B 109.5 . . ?
H32A C32 H32B 109.5 . . ?
C31 C32 H32C 109.5 . . ?
H32A C32 H32C 109.5 . . ?
H32B C32 H32C 109.5 . . ?
C31 C33 H33A 109.5 . . ?
C31 C33 H33B 109.5 . . ?
H33A C33 H33B 109.5 . . ?
C31 C33 H33C 109.5 . . ?
H33A C33 H33C 109.5 . . ?
H33B C33 H33C 109.5 . . ?
C36 C34 C35 107.7(2) . . ?
C36 C34 P3 115.74(17) . . ?
C35 C34 P3 111.97(16) . . ?
C36 C34 H34 107.0 . . ?
C35 C34 H34 107.0 . . ?
P3 C34 H34 107.0 . . ?
C34 C35 H35A 109.5 . . ?
C34 C35 H35B 109.5 . . ?
H35A C35 H35B 109.5 . . ?
C34 C35 H35C 109.5 . . ?
H35A C35 H35C 109.5 . . ?
H35B C35 H35C 109.5 . . ?
C34 C36 H36A 109.5 . . ?
C34 C36 H36B 109.5 . . ?
H36A C36 H36B 109.5 . . ?
C34 C36 H36C 109.5 . . ?
H36A C36 H36C 109.5 . . ?
H36B C36 H36C 109.5 . . ?

loop_
_geom_bond_atom_site_label_1
_geom_bond_atom_site_label_2
_geom_bond_distance
_geom_bond_site_symmetry_2
_geom_bond_publ_flag
Co1 Si1 2.2262(9) . ?
Co1 P3 2.2734(8) . ?
Co1 P2 2.3080(9) . ?
Co1 Cl1 2.3091(8) . ?
Co1 P1 2.3684(8) . ?
Si1 C7 1.896(2) . ?
Si1 C13 1.901(3) . ?
Si1 C1 1.902(2) . ?
P1 C6 1.843(2) . ?
P1 C19 1.866(2) . ?
P1 C22 1.889(2) . ?
P2 C12 1.843(2) . ?
P2 C25 1.854(2) . ?
P2 C28 1.883(2) . ?
P3 C18 1.840(3) . ?
P3 C31 1.875(2) . ?
P3 C34 1.884(2) . ?
C1 C6 1.404(3) . ?
C1 C2 1.405(3) . ?
C2 C3 1.391(3) . ?
C2 H2 0.9500 . ?
C3 C4 1.387(4) . ?
C3 H3 0.9500 . ?
C4 C5 1.389(3) . ?
C4 H4 0.9500 . ?
C5 C6 1.402(3) . ?
C5 H5 0.9500 . ?
C7 C8 1.399(3) . ?
C7 C12 1.406(3) . ?
C8 C9 1.386(3) . ?
C8 H8 0.9500 . ?
C9 C10 1.388(4) . ?
C9 H9 0.9500 . ?
C10 C11 1.386(3) . ?
C10 H10 0.9500 . ?
C11 C12 1.396(3) . ?
C11 H11 0.9500 . ?
C13 C14 1.404(3) . ?
C13 C18 1.416(3) . ?
C14 C15 1.383(3) . ?
C14 H14 0.9500 . ?
C15 C16 1.392(3) . ?
C15 H15 0.9500 . ?
C16 C17 1.376(3) . ?
C16 H16 0.9500 . ?
C17 C18 1.391(3) . ?
C17 H17 0.9500 . ?
C19 C21 1.533(3) . ?
C19 C20 1.533(3) . ?
C19 H19 1.0000 . ?
C20 H20A 0.9800 . ?
C20 H20B 0.9800 . ?
C20 H20C 0.9800 . ?
C21 H21A 0.9800 . ?
C21 H21B 0.9800 . ?
C21 H21C 0.9800 . ?
C22 C23 1.530(3) . ?
C22 C24 1.539(3) . ?
C22 H22 1.0000 . ?
C23 H23A 0.9800 . ?
C23 H23B 0.9800 . ?
C23 H23C 0.9800 . ?
C24 H24A 0.9800 . ?
C24 H24B 0.9800 . ?
C24 H24C 0.9800 . ?
C25 C27 1.519(3) . ?
C25 C26 1.537(3) . ?
C25 H25 1.0000 . ?
C26 H26A 0.9800 . ?
C26 H26B 0.9800 . ?
C26 H26C 0.9800 . ?
C27 H27A 0.9800 . ?
C27 H27B 0.9800 . ?
C27 H27C 0.9800 . ?
C28 C29 1.533(3) . ?
C28 C30 1.542(3) . ?
C28 H28 1.0000 . ?
C29 H29A 0.9800 . ?
C29 H29B 0.9800 . ?
C29 H29C 0.9800 . ?
C30 H30A 0.9800 . ?
C30 H30B 0.9800 . ?
C30 H30C 0.9800 . ?
C31 C33 1.524(3) . ?
C31 C32 1.537(3) . ?
C31 H31 1.0000 . ?
C32 H32A 0.9800 . ?
C32 H32B 0.9800 . ?
C32 H32C 0.9800 . ?
C33 H33A 0.9800 . ?
C33 H33B 0.9800 . ?
C33 H33C 0.9800 . ?
C34 C36 1.532(3) . ?
C34 C35 1.541(3) . ?
C34 H34 1.0000 . ?
C35 H35A 0.9800 . ?
C35 H35B 0.9800 . ?
C35 H35C 0.9800 . ?
C36 H36A 0.9800 . ?
C36 H36B 0.9800 . ?
C36 H36C 0.9800 . ?
